data_4307429
loop_
_publ_author_name
'Takuya Shiga'
'Nobuhiro Ito'
'Akiko Hidaka'
'Hisashi \=Okawa'
'Susumu Kitagawa'
'Masaaki Ohba'

_publ_contact_author_address
;Department of Synthetic Chemistry and Biological Chemistry,
Graduate School of Engineering,
Kyoto University,
Katsura, Nishikyo-ku, Kyoto 615-8510, Japan
;
_publ_contact_author_email ohba@sbchem.kyoto-u.ac.jp
_publ_contact_author_fax +81-75-383-2732
_publ_contact_author_name 'Masaaki Ohba'
_publ_contact_author_phone +81-75-383-2807
_publ_section_title
;
Series of Trinuclear NiIILnIIINiII Complexes Derived from
2,6-Di(acetoacetyl)pyridine: Synthesis, Structure, and Magnetism
;
_journal_name_full 'Inorganic Chemistry'
_journal_page_first 3492
_journal_page_last 3501
_journal_paper_doi 10.1021/ic0619153
_journal_volume 46
_journal_year 2007
_chemical_formula_sum 'C31 H41.5 Ce N5 Ni2 O22'
_chemical_formula_weight 1093.71
_space_group_IT_number 2
_symmetry_cell_setting triclinic
_symmetry_Int_Tables_number 2
_symmetry_space_group_name_Hall '-P 1'
_symmetry_space_group_name_H-M 'P -1'
_cell_angle_alpha 92.707(2)
_cell_angle_beta 104.827(2)
_cell_angle_gamma 91.333(1)
_cell_formula_units_Z 1
_cell_length_a 7.8217(2)
_cell_length_b 9.4165(3)
_cell_length_c 14.5053(5)
_cell_measurement_reflns_used 9251
_cell_measurement_temperature 183.2
_cell_measurement_theta_max 27.5
_cell_measurement_theta_min 2.2
_cell_volume 1030.94(6)
_computing_cell_refinement PROCESS-AUTO
_computing_data_collection PROCESS-AUTO
_computing_data_reduction 'teXsan Ver. 1.11'
_computing_publication_material 'teXsan Ver. 1.11'
_computing_structure_refinement 'teXsan Ver. 1.10'
_computing_structure_solution SIR92
_diffrn_detector_area_resol_mean 8.00
_diffrn_measured_fraction_theta_full 0.9885
_diffrn_measured_fraction_theta_max 0.9885
_diffrn_measurement_device_type 'Rigaku RAXIS-RAPID Imaging Plate'
_diffrn_measurement_method \w
_diffrn_radiation_type 'Mo K\a'
_diffrn_radiation_wavelength 0.7107
_diffrn_reflns_av_R_equivalents 0.020
_diffrn_reflns_limit_h_max 10
_diffrn_reflns_limit_h_min -10
_diffrn_reflns_limit_k_max 12
_diffrn_reflns_limit_k_min -12
_diffrn_reflns_limit_l_max 18
_diffrn_reflns_limit_l_min -18
_diffrn_reflns_number 9448
_diffrn_reflns_theta_full 27.48
_diffrn_reflns_theta_max 27.48
_exptl_absorpt_coefficient_mu 2.079
_exptl_absorpt_correction_T_max 0.779
_exptl_absorpt_correction_T_min 0.503
_exptl_absorpt_correction_type multi-scan
_exptl_absorpt_process_details '(Higashi, 1995)'
_exptl_crystal_colour green
_exptl_crystal_density_diffrn 1.762
_exptl_crystal_density_method 'not measured'
_exptl_crystal_description platelet
_exptl_crystal_size_max 0.700
_exptl_crystal_size_mid 0.410
_exptl_crystal_size_min 0.120
_refine_diff_density_max 0.93
_refine_diff_density_min -0.60
_refine_ls_extinction_method none
_refine_ls_goodness_of_fit_ref 0.997
_refine_ls_hydrogen_treatment noref
_refine_ls_number_parameters 304
_refine_ls_number_reflns 4650
_refine_ls_R_factor_gt 0.0286
_refine_ls_shift/su_max 0.0003
_refine_ls_structure_factor_coef Fsqd
_refine_ls_weighting_details 'w = 1/[\s^2^(Fo^2^) + (0.07900(Max(Fo^2^,0) + 2Fc^2^)/3)^2^]'
_refine_ls_weighting_scheme calc
_refine_ls_wR_factor_ref 0.0863
_reflns_number_gt 4394
_reflns_number_total 4652
_reflns_threshold_expression F^2^>2.0\s(F^2^)
_cod_data_source_file ic0619153si20061007_020931_02.cif
_cod_data_source_block 2_Ni2Ce_A_[Ni2Ce(L)2(NO3)2(MeOH)4]NO3.MeOH
_cod_depositor_comments
;

  The following atoms were removed from CIF file leaving only atoms from
  asymmetric unit:

  O(2*) O -0.1004(2) -0.0688(2) -0.1794(1) 0.0220(4) Uani 1.00 d . . .
  O(3*) O 0.1747(2) -0.1804(2) 0.1084(1) 0.0224(4) Uani 1.00 d . . .
  O(5*) O -0.2418(3) -0.1990(2) -0.0166(2) 0.0359(5) Uani 1.00 d . . .
  O(6*) O -0.2798(3) -0.0108(2) 0.0644(2) 0.0352(5) Uani 1.00 d . . .
  N(1*) N 0.0785(3) -0.2586(2) -0.0728(1) 0.0187(4) Uani 1.00 d . . .
  O(4*) O 0.3867(3) -0.2519(2) 0.2968(1) 0.0363(5) Uani 1.00 d . . .
  Ni(*) Ni -0.24743(4) 0.08910(3) -0.24174(2) 0.02241(8) Uani 1.00 d . . .
  O(10*) O -0.1234(8) 0.4357(7) 0.4376(4) 0.068(2) Uani 0.50 d P . .
  O(13*) O 0.115(1) 0.647(1) 0.4249(6) 0.081(3) Uani 0.50 d P . .
  C(16*) C 0.213(2) 0.729(1) 0.5116(8) 0.073(3) Uani 0.50 d P . .
  O(8*) O 0.038(1) 0.4432(7) 0.5782(4) 0.083(2) Uani 0.50 d P . .
  O(9*) O -0.177(1) 0.301(2) 0.5383(9) 0.132(6) Uani 0.50 d P . .
  N(3*) N -0.0922(8) 0.3952(7) 0.5196(4) 0.049(2) Uani 0.50 d P . .
  C(4*) C -0.0764(3) -0.1839(2) -0.2269(2) 0.0214(5) Uani 1.00 d . . .
  C(10*) C 0.2179(3) -0.3083(2) 0.0894(2) 0.0197(5) Uani 1.00 d . . .
  N(2*) N -0.3253(3) -0.1382(2) 0.0367(2) 0.0280(5) Uani 1.00 d . . .
  C(5*) C 0.0344(3) -0.2906(2) -0.1674(2) 0.0216(5) Uani 1.00 d . . .
  C(9*) C 0.1734(3) -0.3514(2) -0.0146(2) 0.0204(5) Uani 1.00 d . . .
  C(12*) C 0.3836(3) -0.3706(3) 0.2534(2) 0.0294(6) Uani 1.00 d . . .
  O(1*) O -0.3203(3) -0.0144(2) -0.3689(1) 0.0334(5) Uani 1.00 d . . .
  O(11*) O -0.4689(3) 0.0040(2) -0.2032(2) 0.0452(6) Uani 1.00 d . . .
  O(12*) O -0.0363(3) 0.1916(2) -0.2802(1) 0.0376(5) Uani 1.00 d . . .
  H(20*) H 0.1128 0.7092 0.3717 0.0815 Uiso 0.25 calc P . .
  H(21*) H 0.1234 0.8128 0.5227 0.0349 Uiso 0.50 calc P . .
  H(22*) H 0.2322 0.6876 0.5698 0.0349 Uiso 0.50 calc P . .
  H(23*) H 0.3142 0.7930 0.5125 0.0349 Uiso 0.50 calc P . .
  C(3*) C -0.1462(4) -0.2153(3) -0.3232(2) 0.0317(6) Uani 1.00 d . . .
  C(11*) C 0.3042(3) -0.4018(3) 0.1552(2) 0.0261(6) Uani 1.00 d . . .
  O(7*) O -0.4429(3) -0.2013(2) 0.0627(2) 0.0461(6) Uani 1.00 d . . .
  C(6*) C 0.0888(4) -0.4135(3) -0.2074(2) 0.0327(6) Uani 1.00 d . . .
  C(8*) C 0.2329(4) -0.4766(3) -0.0503(2) 0.0306(6) Uani 1.00 d . . .
  C(13*) C 0.4759(5) -0.4875(3) 0.3126(2) 0.0453(8) Uani 1.00 d . . .
  C(2*) C -0.2620(4) -0.1313(3) -0.3891(2) 0.0324(6) Uani 1.00 d . . .
  C(14*) C -0.5421(4) -0.1366(3) -0.2247(3) 0.0483(9) Uani 1.00 d . . .
  H(12*) H -0.5021 0.0388 -0.1450 0.0316 Uiso 1.00 calc . . .
  C(15*) C 0.1113(5) 0.1232(4) -0.2977(3) 0.0500(10) Uani 1.00 d . . .
  H(16*) H -0.1023 0.2414 -0.3165 0.0316 Uiso 1.00 calc . . .
  H(4*) H -0.1122 -0.3034 -0.3478 0.0361 Uiso 1.00 calc . . .
  H(8*) H 0.3196 -0.5016 0.1282 0.0316 Uiso 1.00 calc . . .
  C(7*) C 0.1897(4) -0.5072(3) -0.1473(2) 0.0367(7) Uani 1.00 d . . .
  H(5*) H 0.0724 -0.4276 -0.2710 0.0316 Uiso 1.00 calc . . .
  H(7*) H 0.2822 -0.5406 -0.0149 0.0316 Uiso 1.00 calc . . .
  H(9*) H 0.4155 -0.5763 0.2902 0.0530 Uiso 1.00 calc . . .
  H(10*) H 0.5940 -0.4909 0.3077 0.0530 Uiso 1.00 calc . . .
  H(11*) H 0.4754 -0.4686 0.3777 0.0530 Uiso 1.00 calc . . .
  C(1*) C -0.3262(6) -0.1892(4) -0.4910(2) 0.069(1) Uani 1.00 d . . .
  H(13*) H -0.5129 -0.1772 -0.2802 0.0565 Uiso 0.50 calc P . .
  H(13'*) H -0.4197 -0.2199 -0.2103 0.0316 Uiso 0.50 calc P . .
  H(14*) H -0.6673 -0.1367 -0.2361 0.0565 Uiso 0.50 calc P . .
  H(14'*) H -0.6186 -0.1613 -0.1868 0.0316 Uiso 0.50 calc P . .
  H(15*) H -0.4958 -0.1955 -0.1725 0.0565 Uiso 0.50 calc P . .
  H(15'*) H -0.6158 -0.1346 -0.2941 0.0316 Uiso 0.50 calc P . .
  H(17*) H 0.0743 0.0591 -0.3522 0.0591 Uiso 1.00 calc . . .
  H(18*) H 0.1938 0.1923 -0.3093 0.0591 Uiso 1.00 calc . . .
  H(19*) H 0.1675 0.0724 -0.2439 0.0591 Uiso 1.00 calc . . .
  H(6*) H 0.2140 -0.6095 -0.1732 0.0316 Uiso 1.00 calc . . .
  H(1*) H -0.4376 -0.1549 -0.5198 0.0702 Uiso 1.00 calc . . .
  H(2*) H -0.2428 -0.1609 -0.5261 0.0702 Uiso 1.00 calc . . .
  H(3*) H -0.3322 -0.2911 -0.4931 0.0702 Uiso 1.00 calc . . .

  Andrius Merkys
  2013-11-07
;
_cod_original_sg_symbol_H-M 'P -1 '
_cod_original_formula_sum 'C31 H41.50 Ce N5 O22 Ni2 '
_cod_database_code 4307429

loop_
_symmetry_equiv_pos_as_xyz
x,y,z
-x,-y,-z

loop_
_atom_site_label
_atom_site_type_symbol
_atom_site_fract_x
_atom_site_fract_y
_atom_site_fract_z
_atom_site_U_iso_or_equiv
_atom_site_adp_type
_atom_site_occupancy
_atom_site_calc_flag
_atom_site_refinement_flags
_atom_site_disorder_assembly
_atom_site_disorder_group
Ce Ce 0.0000 0.0000 0.0000 0.01562(5) Uani 1.00 d S . .
Ni Ni 0.24743(4) -0.08910(3) 0.24174(2) 0.02241(8) Uani 1.00 d . . .
O(1) O 0.3203(3) 0.0144(2) 0.3689(1) 0.0334(5) Uani 1.00 d . . .
O(2) O 0.1004(2) 0.0688(2) 0.1794(1) 0.0220(4) Uani 1.00 d . . .
O(3) O -0.1747(2) 0.1804(2) -0.1084(1) 0.0224(4) Uani 1.00 d . . .
O(4) O -0.3867(3) 0.2519(2) -0.2968(1) 0.0363(5) Uani 1.00 d . . .
O(5) O 0.2418(3) 0.1990(2) 0.0166(2) 0.0359(5) Uani 1.00 d . . .
O(6) O 0.2798(3) 0.0108(2) -0.0644(2) 0.0352(5) Uani 1.00 d . . .
O(7) O 0.4429(3) 0.2013(2) -0.0627(2) 0.0461(6) Uani 1.00 d . . .
O(8) O -0.038(1) 0.5568(7) 0.4218(4) 0.083(2) Uani 0.50 d P . .
O(9) O 0.177(1) 0.699(2) 0.4617(9) 0.132(6) Uani 0.50 d P . .
O(10) O 0.1234(8) 0.5643(7) 0.5624(4) 0.068(2) Uani 0.50 d P . .
O(11) O 0.4689(3) -0.0040(2) 0.2032(2) 0.0452(6) Uani 1.00 d . . .
O(12) O 0.0363(3) -0.1916(2) 0.2802(1) 0.0376(5) Uani 1.00 d . . .
O(13) O -0.115(1) 0.353(1) 0.5751(6) 0.081(3) Uani 0.50 d P . .
N(1) N -0.0785(3) 0.2586(2) 0.0728(1) 0.0187(4) Uani 1.00 d . . .
N(2) N 0.3253(3) 0.1382(2) -0.0367(2) 0.0280(5) Uani 1.00 d . . .
N(3) N 0.0922(8) 0.6048(7) 0.4804(4) 0.049(2) Uani 0.50 d P . .
C(1) C 0.3262(6) 0.1892(4) 0.4910(2) 0.069(1) Uani 1.00 d . . .
C(2) C 0.2620(4) 0.1313(3) 0.3891(2) 0.0324(6) Uani 1.00 d . . .
C(3) C 0.1462(4) 0.2153(3) 0.3232(2) 0.0317(6) Uani 1.00 d . . .
C(4) C 0.0764(3) 0.1839(2) 0.2269(2) 0.0214(5) Uani 1.00 d . . .
C(5) C -0.0344(3) 0.2906(2) 0.1674(2) 0.0216(5) Uani 1.00 d . . .
C(6) C -0.0888(4) 0.4135(3) 0.2074(2) 0.0327(6) Uani 1.00 d . . .
C(7) C -0.1897(4) 0.5072(3) 0.1473(2) 0.0367(7) Uani 1.00 d . . .
C(8) C -0.2329(4) 0.4766(3) 0.0503(2) 0.0306(6) Uani 1.00 d . . .
C(9) C -0.1734(3) 0.3514(2) 0.0146(2) 0.0204(5) Uani 1.00 d . . .
C(10) C -0.2179(3) 0.3083(2) -0.0894(2) 0.0197(5) Uani 1.00 d . . .
C(11) C -0.3042(3) 0.4018(3) -0.1552(2) 0.0261(6) Uani 1.00 d . . .
C(12) C -0.3836(3) 0.3706(3) -0.2534(2) 0.0294(6) Uani 1.00 d . . .
C(13) C -0.4759(5) 0.4875(3) -0.3126(2) 0.0453(8) Uani 1.00 d . . .
C(14) C 0.5421(4) 0.1366(3) 0.2247(3) 0.0483(9) Uani 1.00 d . . .
C(15) C -0.1113(5) -0.1232(4) 0.2977(3) 0.0500(10) Uani 1.00 d . . .
C(16) C -0.213(2) 0.271(1) 0.4884(8) 0.073(3) Uani 0.50 d P . .
H(1) H 0.4376 0.1549 0.5198 0.0702 Uiso 1.00 calc . . .
H(2) H 0.2428 0.1609 0.5261 0.0702 Uiso 1.00 calc . . .
H(3) H 0.3322 0.2911 0.4931 0.0702 Uiso 1.00 calc . . .
H(4) H 0.1122 0.3034 0.3478 0.0361 Uiso 1.00 calc . . .
H(5) H -0.0724 0.4276 0.2710 0.0316 Uiso 1.00 calc . . .
H(6) H -0.2140 0.6095 0.1732 0.0316 Uiso 1.00 calc . . .
H(7) H -0.2822 0.5406 0.0149 0.0316 Uiso 1.00 calc . . .
H(8) H -0.3196 0.5016 -0.1282 0.0316 Uiso 1.00 calc . . .
H(9) H -0.4155 0.5763 -0.2902 0.0530 Uiso 1.00 calc . . .
H(10) H -0.5940 0.4909 -0.3077 0.0530 Uiso 1.00 calc . . .
H(11) H -0.4754 0.4687 -0.3777 0.0530 Uiso 1.00 calc . . .
H(12) H 0.5021 -0.0388 0.1450 0.0316 Uiso 1.00 calc . . .
H(13) H 0.5129 0.1772 0.2802 0.0565 Uiso 0.50 calc P . .
H(13') H 0.4197 0.2199 0.2103 0.0316 Uiso 0.50 calc P . .
H(14) H 0.6673 0.1367 0.2361 0.0565 Uiso 0.50 calc P . .
H(14') H 0.6186 0.1613 0.1868 0.0316 Uiso 0.50 calc P . .
H(15) H 0.4958 0.1955 0.1725 0.0565 Uiso 0.50 calc P . .
H(15') H 0.6158 0.1346 0.2941 0.0316 Uiso 0.50 calc P . .
H(16) H 0.1023 -0.2414 0.3165 0.0316 Uiso 1.00 calc . . .
H(17) H -0.0743 -0.0591 0.3522 0.0591 Uiso 1.00 calc . . .
H(18) H -0.1938 -0.1923 0.3093 0.0591 Uiso 1.00 calc . . .
H(19) H -0.1675 -0.0724 0.2439 0.0591 Uiso 1.00 calc . . .
H(20) H -0.1128 0.2908 0.6283 0.0815 Uiso 0.25 calc P . .
H(21) H -0.1234 0.1872 0.4773 0.0349 Uiso 0.50 calc P . .
H(22) H -0.2322 0.3124 0.4302 0.0349 Uiso 0.50 calc P . .
H(23) H -0.3142 0.2070 0.4875 0.0349 Uiso 0.50 calc P . .

loop_
_atom_site_aniso_label
_atom_site_aniso_U_11
_atom_site_aniso_U_22
_atom_site_aniso_U_33
_atom_site_aniso_U_12
_atom_site_aniso_U_13
_atom_site_aniso_U_23
Ce 0.0182(1) 0.0140(1) 0.0160(1) 0.00145(6) 0.00666(7) 0.00073(6)
Ni 0.0260(2) 0.0208(2) 0.0188(2) 0.0050(1) 0.0027(1) 0.0002(1)
O(1) 0.0384(10) 0.0339(10) 0.0232(9) 0.0095(8) -0.0004(7) -0.0025(7)
O(2) 0.0268(8) 0.0213(8) 0.0175(7) 0.0046(6) 0.0051(6) -0.0012(6)
O(3) 0.0289(8) 0.0189(8) 0.0194(8) 0.0060(6) 0.0057(6) 0.0021(6)
O(4) 0.045(1) 0.0280(9) 0.0279(10) 0.0120(8) -0.0065(8) -0.0023(7)
O(5) 0.037(1) 0.0241(9) 0.054(1) -0.0068(8) 0.0278(9) -0.0062(8)
O(6) 0.035(1) 0.0273(9) 0.049(1) -0.0041(8) 0.0236(9) -0.0083(8)
O(7) 0.036(1) 0.042(1) 0.071(2) -0.0068(9) 0.033(1) 0.007(1)
O(8) 0.128(6) 0.074(4) 0.036(3) -0.011(4) 0.004(3) -0.006(3)
O(9) 0.075(7) 0.22(2) 0.085(10) -0.037(8) -0.014(7) 0.11(1)
O(10) 0.062(3) 0.099(5) 0.045(3) 0.008(3) 0.009(2) 0.035(3)
O(11) 0.041(1) 0.035(1) 0.067(1) -0.0075(9) 0.031(1) -0.017(1)
O(12) 0.047(1) 0.038(1) 0.031(1) 0.0018(9) 0.0155(9) 0.0091(8)
O(13) 0.111(8) 0.088(5) 0.037(4) -0.020(5) 0.004(4) 0.029(3)
N(1) 0.0190(9) 0.0171(9) 0.0205(9) -0.0003(7) 0.0062(7) 0.0010(7)
N(2) 0.025(1) 0.026(1) 0.037(1) 0.0013(8) 0.0134(8) 0.0056(8)
N(3) 0.045(3) 0.064(4) 0.044(3) 0.016(3) 0.019(2) 0.028(3)
C(1) 0.102(3) 0.068(2) 0.024(1) 0.044(2) -0.009(2) -0.014(2)
C(2) 0.037(1) 0.036(1) 0.022(1) 0.010(1) 0.0043(10) -0.0040(10)
C(3) 0.041(1) 0.032(1) 0.019(1) 0.013(1) 0.0022(10) -0.0083(10)
C(4) 0.023(1) 0.022(1) 0.021(1) 0.0047(8) 0.0077(8) -0.0006(8)
C(5) 0.023(1) 0.020(1) 0.022(1) 0.0001(8) 0.0072(8) -0.0027(8)
C(6) 0.046(1) 0.028(1) 0.022(1) 0.011(1) 0.007(1) -0.0041(9)
C(7) 0.051(2) 0.023(1) 0.034(1) 0.015(1) 0.009(1) -0.006(1)
C(8) 0.042(1) 0.018(1) 0.032(1) 0.0090(10) 0.008(1) 0.0009(9)
C(9) 0.0216(10) 0.0153(10) 0.024(1) -0.0007(8) 0.0064(8) 0.0004(8)
C(10) 0.0207(10) 0.0162(10) 0.024(1) 0.0002(8) 0.0083(8) 0.0007(8)
C(11) 0.033(1) 0.019(1) 0.027(1) 0.0048(9) 0.0066(10) 0.0041(9)
C(12) 0.031(1) 0.024(1) 0.030(1) 0.0078(10) 0.0022(10) 0.0073(9)
C(13) 0.062(2) 0.030(1) 0.035(2) 0.017(1) -0.006(1) 0.003(1)
C(14) 0.043(2) 0.034(2) 0.071(2) -0.008(1) 0.025(2) -0.014(1)
C(15) 0.040(2) 0.071(2) 0.046(2) 0.000(2) 0.020(1) 0.014(2)
C(16) 0.071(7) 0.076(6) 0.060(7) -0.021(5) -0.009(6) 0.034(5)

loop_
_atom_type_symbol
_atom_type_description
_atom_type_scat_dispersion_real
_atom_type_scat_dispersion_imag
_atom_type_scat_source
C C 0.003 0.002
;International Tables for Crystallography
(1992, Vol. C, Tables 4.2.6.8 and 6.1.1.1)
;
H H 0.000 0.000
;International Tables for Crystallography
(1992, Vol. C, Table 6.1.1.2)
;
N N 0.006 0.003
;International Tables for Crystallography
(1992, Vol. C, Tables 4.2.6.8 and 6.1.1.1)
;
O O 0.011 0.006
;International Tables for Crystallography
(1992, Vol. C, Tables 4.2.6.8 and 6.1.1.1)
;
Ni Ni 0.339 1.112
;International Tables for Crystallography
(1992, Vol. C, Tables 4.2.6.8 and 6.1.1.1)
;
Ce Ce -0.249 2.633
;International Tables for Crystallography
(1992, Vol. C, Tables 4.2.6.8 and 6.1.1.1)
;

loop_
_geom_angle_atom_site_label_1
_geom_angle_atom_site_label_2
_geom_angle_atom_site_label_3
_geom_angle
_geom_angle_site_symmetry_1
_geom_angle_site_symmetry_2
_geom_angle_site_symmetry_3
_geom_angle_publ_flag
O(2) Ce O(2) 180.0 . . 2_555 yes
O(2) Ce O(3) 117.43(6) . . . yes
O(2) Ce O(3) 62.57(6) . . 2_555 yes
O(2) Ce O(5) 75.02(6) . . . yes
O(2) Ce O(5) 104.98(6) . . 2_555 yes
O(2) Ce O(6) 106.92(6) . . . yes
O(2) Ce O(6) 73.08(6) . . 2_555 yes
O(2) Ce N(1) 58.64(6) . . . yes
O(2) Ce N(1) 121.36(6) . . 2_555 yes
O(2) Ce O(3) 62.57(6) 2_555 . . yes
O(2) Ce O(3) 117.43(6) 2_555 . 2_555 yes
O(2) Ce O(5) 104.98(6) 2_555 . . yes
O(2) Ce O(5) 75.02(6) 2_555 . 2_555 yes
O(2) Ce O(6) 73.08(6) 2_555 . . yes
O(2) Ce O(6) 106.92(6) 2_555 . 2_555 yes
O(2) Ce N(1) 121.36(6) 2_555 . . yes
O(2) Ce N(1) 58.64(6) 2_555 . 2_555 yes
O(3) Ce O(3) 180.0 . . 2_555 yes
O(3) Ce O(5) 79.78(6) . . . yes
O(3) Ce O(5) 100.22(6) . . 2_555 yes
O(3) Ce O(6) 96.93(6) . . . yes
O(3) Ce O(6) 83.07(6) . . 2_555 yes
O(3) Ce N(1) 58.79(5) . . . yes
O(3) Ce N(1) 121.21(5) . . 2_555 yes
O(3) Ce O(5) 100.22(6) 2_555 . . yes
O(3) Ce O(5) 79.78(6) 2_555 . 2_555 yes
O(3) Ce O(6) 83.07(6) 2_555 . . yes
O(3) Ce O(6) 96.93(6) 2_555 . 2_555 yes
O(3) Ce N(1) 121.21(5) 2_555 . . yes
O(3) Ce N(1) 58.79(5) 2_555 . 2_555 yes
O(5) Ce O(5) 180.0 . . 2_555 yes
O(5) Ce O(6) 48.99(6) . . . yes
O(5) Ce O(6) 131.01(6) . . 2_555 yes
O(5) Ce N(1) 65.30(6) . . . yes
O(5) Ce N(1) 114.70(6) . . 2_555 yes
O(5) Ce O(6) 131.01(6) 2_555 . . yes
O(5) Ce O(6) 48.99(6) 2_555 . 2_555 yes
O(5) Ce N(1) 114.70(6) 2_555 . . yes
O(5) Ce N(1) 65.30(6) 2_555 . 2_555 yes
O(6) Ce O(6) 180.0 . . 2_555 yes
O(6) Ce N(1) 113.47(6) . . . yes
O(6) Ce N(1) 66.53(6) . . 2_555 yes
O(6) Ce N(1) 66.53(6) 2_555 . . yes
O(6) Ce N(1) 113.47(6) 2_555 . 2_555 yes
N(1) Ce N(1) 180.0 . . 2_555 yes
O(1) Ni O(2) 94.05(7) . . . yes
O(1) Ni O(3) 175.84(8) . . 2_555 yes
O(1) Ni O(4) 89.08(8) . . 2_555 yes
O(1) Ni O(11) 91.29(9) . . . yes
O(1) Ni O(12) 90.62(9) . . . yes
O(2) Ni O(3) 82.62(7) . . 2_555 yes
O(2) Ni O(4) 176.80(7) . . 2_555 yes
O(2) Ni O(11) 90.33(9) . . . yes
O(2) Ni O(12) 94.19(8) . . . yes
O(3) Ni O(4) 94.27(8) 2_555 . 2_555 yes
O(3) Ni O(11) 86.24(8) 2_555 . . yes
O(3) Ni O(12) 92.12(8) 2_555 . . yes
O(4) Ni O(11) 90.22(9) 2_555 . . yes
O(4) Ni O(12) 85.15(9) 2_555 . . yes
O(11) Ni O(12) 174.96(9) . . . yes
Ni O(1) C(2) 124.6(2) . . . yes
Ce O(2) Ni 107.06(6) . . . yes
Ce O(2) C(4) 130.4(1) . . . yes
Ni O(2) C(4) 122.4(1) . . . yes
Ce O(3) Ni 107.45(7) . . 2_555 yes
Ce O(3) C(10) 130.7(1) . . . yes
Ni O(3) C(10) 121.8(1) 2_555 . . yes
Ni O(4) C(12) 124.0(2) 2_555 . . yes
Ce O(5) N(2) 96.8(1) . . . yes
Ce O(6) N(2) 96.6(1) . . . yes
O(10) O(8) O(13) 154.8(8) 2_566 . 2_566 yes
O(10) O(8) N(3) 120.5(6) 2_566 . . yes
O(13) O(8) N(3) 41.7(5) 2_566 . . yes
O(13) O(9) N(3) 55(1) 2_566 . . yes
O(13) O(9) C(16) 151(2) 2_566 . 2_566 yes
N(3) O(9) C(16) 96(1) . . 2_566 yes
O(8) O(10) N(3) 118.5(6) 2_566 . . yes
Ni O(11) C(14) 126.6(2) . . . yes
Ni O(12) C(15) 124.8(2) . . . yes
O(8) O(13) O(9) 136(1) 2_566 . 2_566 yes
O(8) O(13) N(3) 56.1(7) 2_566 . 2_566 yes
O(8) O(13) C(16) 122.7(9) 2_566 . . yes
O(9) O(13) N(3) 84(1) 2_566 . 2_566 yes
O(9) O(13) C(16) 14(1) 2_566 . . yes
N(3) O(13) C(16) 70.6(8) 2_566 . . yes
Ce N(1) C(5) 121.0(1) . . . yes
Ce N(1) C(9) 120.3(1) . . . yes
C(5) N(1) C(9) 118.5(2) . . . yes
O(5) N(2) O(6) 117.0(2) . . . yes
O(5) N(2) O(7) 121.6(2) . . . yes
O(6) N(2) O(7) 121.4(2) . . . yes
O(8) N(3) O(9) 120.1(8) . . . yes
O(8) N(3) O(10) 118.9(6) . . . yes
O(8) N(3) O(13) 82.2(8) . . 2_566 yes
O(8) N(3) C(16) 145.4(7) . . 2_566 yes
O(9) N(3) O(10) 120.6(9) . . . yes
O(9) N(3) O(13) 40.3(7) . . 2_566 yes
O(9) N(3) C(16) 30.5(7) . . 2_566 yes
O(10) N(3) O(13) 157.9(9) . . 2_566 yes
O(10) N(3) C(16) 91.5(7) . . 2_566 yes
O(13) N(3) C(16) 70.7(8) 2_566 . 2_566 yes
O(1) C(2) C(1) 116.7(3) . . . yes
O(1) C(2) C(3) 125.4(2) . . . yes
C(1) C(2) C(3) 117.8(2) . . . yes
C(2) C(3) C(4) 127.1(2) . . . yes
O(2) C(4) C(3) 126.1(2) . . . yes
O(2) C(4) C(5) 114.5(2) . . . yes
C(3) C(4) C(5) 119.4(2) . . . yes
N(1) C(5) C(4) 115.1(2) . . . yes
N(1) C(5) C(6) 122.5(2) . . . yes
C(4) C(5) C(6) 122.4(2) . . . yes
C(5) C(6) C(7) 118.7(2) . . . yes
C(6) C(7) C(8) 119.2(2) . . . yes
C(7) C(8) C(9) 119.2(2) . . . yes
N(1) C(9) C(8) 121.8(2) . . . yes
N(1) C(9) C(10) 115.5(2) . . . yes
C(8) C(9) C(10) 122.7(2) . . . yes
O(3) C(10) C(9) 114.3(2) . . . yes
O(3) C(10) C(11) 126.2(2) . . . yes
C(9) C(10) C(11) 119.5(2) . . . yes
C(10) C(11) C(12) 126.9(2) . . . yes
O(4) C(12) C(11) 125.6(2) . . . yes
O(4) C(12) C(13) 115.8(2) . . . yes
C(11) C(12) C(13) 118.6(2) . . . yes
O(9) C(16) O(13) 14(1) 2_566 . . yes
O(9) C(16) N(3) 52(1) 2_566 . 2_566 yes
O(13) C(16) N(3) 38.7(5) . . 2_566 yes

loop_
_geom_bond_atom_site_label_1
_geom_bond_atom_site_label_2
_geom_bond_distance
_geom_bond_site_symmetry_1
_geom_bond_site_symmetry_2
_geom_bond_publ_flag
Ce O(2) 2.565(2) . . yes
Ce O(2) 2.565(2) . 2_555 yes
Ce O(3) 2.547(2) . . yes
Ce O(3) 2.547(2) . 2_555 yes
Ce O(5) 2.589(2) . . yes
Ce O(5) 2.589(2) . 2_555 yes
Ce O(6) 2.591(2) . . yes
Ce O(6) 2.591(2) . 2_555 yes
Ce N(1) 2.753(2) . . yes
Ce N(1) 2.753(2) . 2_555 yes
Ni O(1) 1.986(2) . . yes
Ni O(2) 2.007(2) . . yes
Ni O(3) 2.015(2) . 2_555 yes
Ni O(4) 1.981(2) . 2_555 yes
Ni O(11) 2.104(2) . . yes
Ni O(12) 2.102(2) . . yes
O(1) C(2) 1.251(3) . . yes
O(2) C(4) 1.300(3) . . yes
O(3) C(10) 1.295(3) . . yes
O(4) C(12) 1.253(3) . . yes
O(5) N(2) 1.259(3) . . yes
O(6) N(2) 1.261(3) . . yes
O(7) N(2) 1.230(3) . . yes
O(8) O(10) 1.367(9) . 2_566 yes
O(8) O(13) 1.44(1) . 2_566 yes
O(8) N(3) 1.210(9) . . yes
O(9) O(13) 0.76(1) . 2_566 yes
O(9) N(3) 1.17(1) . . yes
O(9) C(16) 0.75(2) . 2_566 yes
O(10) N(3) 1.232(7) . . yes
O(11) C(14) 1.419(4) . . yes
O(12) C(15) 1.408(4) . . yes
O(13) N(3) 0.970(10) . 2_566 yes
O(13) C(16) 1.46(1) . . yes
N(1) C(5) 1.343(3) . . yes
N(1) C(9) 1.344(3) . . yes
N(3) C(16) 1.46(1) . 2_566 yes
C(1) C(2) 1.505(4) . . yes
C(2) C(3) 1.422(4) . . yes
C(3) C(4) 1.379(3) . . yes
C(4) C(5) 1.498(3) . . yes
C(5) C(6) 1.394(3) . . yes
C(6) C(7) 1.383(4) . . yes
C(7) C(8) 1.376(4) . . yes
C(8) C(9) 1.402(3) . . yes
C(9) C(10) 1.492(3) . . yes
C(10) C(11) 1.385(3) . . yes
C(11) C(12) 1.415(4) . . yes
C(12) C(13) 1.509(4) . . yes

loop_
_geom_contact_atom_site_label_1
_geom_contact_atom_site_label_2
_geom_contact_distance
_geom_contact_site_symmetry_1
_geom_contact_site_symmetry_2
_geom_contact_publ_flag
Ce O(2) 2.565(2) . . ?
Ce O(2) 2.565(2) . 2_555 ?
Ce O(3) 2.547(2) . . ?
Ce O(3) 2.547(2) . 2_555 ?
Ce O(5) 2.589(2) . . ?
Ce O(5) 2.589(2) . 2_555 ?
Ce O(6) 2.591(2) . . ?
Ce O(6) 2.591(2) . 2_555 ?
Ce N(1) 2.753(2) . . ?
Ce N(1) 2.753(2) . 2_555 ?
O(1) O(9) 3.59(1) . 1_545 ?
O(3) O(7) 3.234(3) . 1_455 ?
O(4) O(9) 3.27(1) . 2_565 ?
O(4) O(13) 3.31(1) . 1_554 ?
O(4) C(1) 3.331(4) . 1_454 ?
O(5) C(8) 3.246(3) . 2_565 ?
O(6) O(11) 3.154(3) . 2_655 ?
O(6) O(7) 3.255(3) . 2_655 ?
O(6) C(14) 3.274(4) . 2_655 ?
O(6) N(2) 3.426(3) . 2_655 ?
O(6) O(6) 3.489(4) . 2_655 ?
O(7) O(11) 2.916(3) . 2_655 ?
O(7) C(10) 2.940(3) . 1_655 ?
O(7) C(9) 3.193(3) . 1_655 ?
O(7) C(11) 3.271(3) . 1_655 ?
O(7) C(8) 3.502(3) . 2_565 ?
O(7) C(7) 3.506(4) . 2_565 ?
O(8) C(16) 2.55(1) . 2_566 ?
O(8) O(13) 3.17(1) . . ?
O(8) C(6) 3.255(6) . . ?
O(8) C(16) 3.28(1) . . ?
O(8) O(12) 3.342(7) . 1_565 ?
O(8) C(15) 3.565(8) . 1_565 ?
O(9) O(12) 2.835(9) . 1_565 ?
O(9) C(15) 3.37(1) . 1_565 ?
O(10) O(13) 2.74(1) . . ?
O(10) C(13) 3.310(7) . 1_656 ?
O(10) C(6) 3.416(6) . 2_566 ?
O(11) N(2) 3.438(3) . 2_655 ?
O(11) C(15) 3.454(4) . 1_655 ?
O(12) O(13) 2.602(9) . 2_556 ?
O(12) C(16) 3.41(1) . 2_556 ?
O(12) N(3) 3.494(6) . 1_545 ?
O(12) C(7) 3.520(4) . 1_545 ?
O(13) C(15) 3.18(1) . 2_556 ?
O(13) N(3) 3.38(1) . . ?
